data_1502116
loop_
_publ_author_name
'Morohashi, Naoya'
'Noji, Shintaro'
'Nakayama, Hiroko'
'Kudo, Yasutaka'
'Tanaka, Shinya'
'Kabuto, Chizuko'
'Hattori, Tetsutaro'

_publ_section_title
;
 Unique inclusion properties of crystalline powder
 p-tert-butylthiacalix[4]arene toward alcohols and carboxylic acids.
;
_journal_issue 13
_journal_name_full 'Organic letters'
_journal_page_first 3292
_journal_page_last 3295
_journal_paper_doi 10.1021/ol200506p
_journal_volume 13
_journal_year 2011
_chemical_formula_sum 'C42 H52 O6 S4'
_chemical_formula_weight 781.08
_chemical_name_systematic
;
 ?
;
_space_group_IT_number 129
_symmetry_cell_setting tetragonal
_symmetry_space_group_name_Hall '-P 4a 2a'
_symmetry_space_group_name_H-M 'P 4/n m m :2'
_atom_sites_solution_hydrogens geom
_atom_sites_solution_primary direct
_atom_sites_solution_secondary difmap
_audit_creation_method SHELXL-97
_cell_angle_alpha 90.00
_cell_angle_beta 90.00
_cell_angle_gamma 90.00
_cell_formula_units_Z 2
_cell_length_a 15.8002(7)
_cell_length_b 15.8002(7)
_cell_length_c 8.3491(7)
_cell_measurement_reflns_used 5375
_cell_measurement_temperature 223(2)
_cell_measurement_theta_max 27.61
_cell_measurement_theta_min 2.44
_cell_volume 2084.3(2)
_computing_cell_refinement 'Bruker SMART'
_computing_data_collection 'Bruker APEXII'
_computing_data_reduction 'Bruker SAINT'
_computing_molecular_graphics 'Yadokari-XG 2009 (Wakita Nemoto et al., 2009)'
_computing_publication_material 'Yadokari-XG 2009 (Wakita,Nemoto et al., 2009)'
_computing_structure_refinement 'SHELXL-97 (Sheldrick, 1997)'
_computing_structure_solution 'Bruker SHELXTL'
_diffrn_ambient_temperature 223(2)
_diffrn_detector_area_resol_mean 8.333
_diffrn_measured_fraction_theta_full 0.996
_diffrn_measured_fraction_theta_max 0.996
_diffrn_measurement_device_type 'Bruker APEX-II CCD'
_diffrn_measurement_method 'phi and omega scans'
_diffrn_radiation_monochromator 'Bruker Helios multilayered confocal mirror'
_diffrn_radiation_source 'Bruker TXS fine-focus rotating anode'
_diffrn_radiation_type MoK\a
_diffrn_radiation_wavelength 0.71073
_diffrn_reflns_av_R_equivalents 0.0223
_diffrn_reflns_av_sigmaI/netI 0.0127
_diffrn_reflns_limit_h_max 20
_diffrn_reflns_limit_h_min -18
_diffrn_reflns_limit_k_max 15
_diffrn_reflns_limit_k_min -20
_diffrn_reflns_limit_l_max 10
_diffrn_reflns_limit_l_min -9
_diffrn_reflns_number 11175
_diffrn_reflns_theta_full 27.49
_diffrn_reflns_theta_max 27.49
_diffrn_reflns_theta_min 1.82
_exptl_absorpt_coefficient_mu 0.272
_exptl_absorpt_correction_T_max 1.0
_exptl_absorpt_correction_T_min 0.882977
_exptl_absorpt_correction_type empirical
_exptl_crystal_colour colorless
_exptl_crystal_density_diffrn 1.245
_exptl_crystal_density_method 'not measured'
_exptl_crystal_description prism
_exptl_crystal_F_000 832
_exptl_crystal_size_max 0.2
_exptl_crystal_size_mid 0.2
_exptl_crystal_size_min 0.2
_refine_diff_density_max 1.066
_refine_diff_density_min -1.278
_refine_diff_density_rms 0.171
_refine_ls_extinction_method none
_refine_ls_goodness_of_fit_ref 1.682
_refine_ls_hydrogen_treatment mixed
_refine_ls_matrix_type full
_refine_ls_number_parameters 81
_refine_ls_number_reflns 1346
_refine_ls_number_restraints 0
_refine_ls_restrained_S_all 1.682
_refine_ls_R_factor_all 0.1124
_refine_ls_R_factor_gt 0.1050
_refine_ls_shift/su_max 0.000
_refine_ls_shift/su_mean 0.000
_refine_ls_structure_factor_coef Fsqd
_refine_ls_weighting_details 'calc w=1/[\s^2^(Fo^2^)+(0.2000P)^2^+0.0000P] where P=(Fo^2^+2Fc^2^)/3'
_refine_ls_weighting_scheme calc
_refine_ls_wR_factor_gt 0.3192
_refine_ls_wR_factor_ref 0.3539
_reflns_number_gt 1140
_reflns_number_total 1346
_reflns_threshold_expression >2sigma(I)
_cod_data_source_file ol200506p_si_002.cif
_cod_data_source_block 2MeCO2H
_cod_original_sg_symbol_H-M 'P 4/n m m'
_cod_database_code 1502116

loop_
_symmetry_equiv_pos_as_xyz
'x, y, z'
'-x+1/2, -y+1/2, z'
'x+1/2, -y, -z'
'-x, y+1/2, -z'
'-y, -x, -z'
'y+1/2, x+1/2, -z'
'y, -x+1/2, z'
'-y+1/2, x, z'
'-x, -y, -z'
'x-1/2, y-1/2, -z'
'-x-1/2, y, z'
'x, -y-1/2, z'
'y, x, z'
'-y-1/2, -x-1/2, z'
'-y, x-1/2, -z'
'y-1/2, -x, -z'

loop_
_atom_site_label
_atom_site_type_symbol
_atom_site_fract_x
_atom_site_fract_y
_atom_site_fract_z
_atom_site_U_iso_or_equiv
_atom_site_adp_type
_atom_site_occupancy
_atom_site_symmetry_multiplicity
_atom_site_calc_flag
_atom_site_refinement_flags
_atom_site_disorder_assembly
_atom_site_disorder_group
S1 S 0.42438(4) 0.07562(4) 0.71868(16) 0.0604(6) Uani 1 2 d S . .
C1 C 0.42501(19) 0.2500 0.6971(4) 0.0491(10) Uani 1 2 d S . .
O1 O 0.3783(2) 0.2500 0.8327(4) 0.0605(9) Uani 1 2 d S . .
C2 C 0.44880(15) 0.17366(16) 0.6240(3) 0.0511(8) Uani 1 1 d . . .
C3 C 0.49145(19) 0.17521(17) 0.4808(4) 0.0604(9) Uani 1 1 d . . .
H1 H 0.5071 0.1241 0.4342 0.072 Uiso 1 1 calc R . .
C4 C 0.5559(6) 0.2500 0.2382(9) 0.097(2) Uani 1 2 d S . .
C5 C 0.5122(3) 0.2500 0.4027(6) 0.0658(11) Uani 1 2 d S . .
C6 C 0.2500 0.2500 0.2190(12) 0.109(6) Uani 1 8 d S . .
C7 C 0.2500 0.2500 0.3862(11) 0.075(2) Uani 1 8 d S A .
O2 O 0.315(3) 0.185(3) 0.195(6) 0.209(19) Uiso 0.25 2 d SP A 1
C8 C 0.5227(5) 0.1750(4) 0.1324(7) 0.138(3) Uani 1 1 d . . .
H2 H 0.5514 0.1753 0.0311 0.208 Uiso 1 1 calc R . .
H3 H 0.4629 0.1814 0.1152 0.208 Uiso 1 1 calc R . .
H4 H 0.5333 0.1223 0.1861 0.208 Uiso 1 1 calc R . .
C9A C 0.6417(10) 0.2275(10) 0.2433(19) 0.076(4) Uiso 0.25 1 d P . 2
O3 O 0.2500 0.2500 0.112(5) 0.256(11) Uiso 1 8 d S A 2
H5 H 0.353(4) 0.215(3) 0.867(7) 0.034(12) Uiso 0.50 1 d P . .
C9B C 0.6431(11) 0.1839(11) 0.2676(18) 0.072(3) Uiso 0.25 1 d P . 1

loop_
_atom_site_aniso_label
_atom_site_aniso_U_11
_atom_site_aniso_U_22
_atom_site_aniso_U_33
_atom_site_aniso_U_23
_atom_site_aniso_U_13
_atom_site_aniso_U_12
S1 0.0536(7) 0.0536(7) 0.0741(10) 0.0133(3) -0.0133(3) 0.0089(3)
C1 0.0427(19) 0.058(2) 0.0469(18) 0.000 -0.0110(11) 0.000
O1 0.0646(18) 0.0654(19) 0.0516(16) 0.000 -0.0014(13) 0.000
C2 0.0424(12) 0.0543(14) 0.0565(16) 0.0049(10) -0.0094(10) 0.0033(9)
C3 0.0507(14) 0.0613(16) 0.0691(18) -0.0062(12) 0.0028(12) 0.0054(11)
C4 0.089(4) 0.124(6) 0.077(3) 0.000 0.035(3) 0.000
C5 0.065(2) 0.070(2) 0.063(2) 0.000 0.0112(18) 0.000
C6 0.146(9) 0.146(9) 0.035(4) 0.000 0.000 0.000
C7 0.087(4) 0.087(4) 0.050(4) 0.000 0.000 0.000
C8 0.210(8) 0.123(4) 0.082(3) -0.006(3) 0.029(4) 0.029(4)

loop_
_atom_type_symbol
_atom_type_description
_atom_type_scat_dispersion_real
_atom_type_scat_dispersion_imag
_atom_type_scat_source
C C 0.0033 0.0016 'International Tables Vol C Tables 4.2.6.8 and 6.1.1.4'
H H 0.0000 0.0000 'International Tables Vol C Tables 4.2.6.8 and 6.1.1.4'
O O 0.0106 0.0060 'International Tables Vol C Tables 4.2.6.8 and 6.1.1.4'
S S 0.1246 0.1234 'International Tables Vol C Tables 4.2.6.8 and 6.1.1.4'

loop_
_geom_angle_atom_site_label_1
_geom_angle_atom_site_label_2
_geom_angle_atom_site_label_3
_geom_angle
_geom_angle_site_symmetry_1
_geom_angle_site_symmetry_3
C2 S1 C2 100.34(16) 14_665 .
O1 C1 C2 120.71(17) . 12_565
O1 C1 C2 120.71(17) . .
C2 C1 C2 118.6(3) 12_565 .
C1 O1 H5 128(4) . .
C3 C2 C1 119.7(3) . .
C3 C2 S1 120.6(2) . .
C1 C2 S1 119.8(2) . .
C2 C3 C5 122.7(3) . .
C2 C3 H1 118.7 . .
C5 C3 H1 118.7 . .
C9A C4 C9A 29.4(12) . 12_565
C9A C4 C5 114.1(10) . .
C9A C4 C5 114.1(10) 12_565 .
C9A C4 C8 98.6(7) . .
C9A C4 C8 122.2(8) 12_565 .
C5 C4 C8 110.6(4) . .
C9A C4 C8 122.2(8) . 12_565
C9A C4 C8 98.6(7) 12_565 12_565
C5 C4 C8 110.6(4) . 12_565
C8 C4 C8 98.1(7) . 12_565
C9A C4 C9B 52.0(10) . 12_565
C9A C4 C9B 23.3(7) 12_565 12_565
C5 C4 C9B 103.3(7) . 12_565
C8 C4 C9B 142.7(7) . 12_565
C8 C4 C9B 83.8(6) 12_565 12_565
C9A C4 C9B 23.3(7) . .
C9A C4 C9B 52.0(10) 12_565 .
C5 C4 C9B 103.3(7) . .
C8 C4 C9B 83.8(6) . .
C8 C4 C9B 142.7(7) 12_565 .
C9B C4 C9B 73.5(12) 12_565 .
C3 C5 C3 116.6(4) . 12_565
C3 C5 C4 121.68(19) . .
C3 C5 C4 121.68(19) 12_565 .
O3 C6 C7 180.000(6) . .
O3 C6 O2 82(2) . 12_565
C7 C6 O2 98(2) . 12_565
O3 C6 O2 82(2) . 2
C7 C6 O2 98(2) . 2
O2 C6 O2 89.0(6) 12_565 2
O3 C6 O2 82(2) . .
C7 C6 O2 98(2) . .
O2 C6 O2 89.0(6) 12_565 .
O2 C6 O2 165(4) 2 .
O3 C6 O2 82(2) . 11_655
C7 C6 O2 98(2) . 11_655
O2 C6 O2 165(4) 12_565 11_655
O2 C6 O2 89.0(6) 2 11_655
O2 C6 O2 89.0(6) . 11_655
C4 C8 H2 109.5 . .
C4 C8 H3 109.5 . .
H2 C8 H3 109.5 . .
C4 C8 H4 109.5 . .
H2 C8 H4 109.5 . .
H3 C8 H4 109.5 . .
C9A C9A C4 75.3(6) 12_565 .

loop_
_geom_bond_atom_site_label_1
_geom_bond_atom_site_label_2
_geom_bond_distance
_geom_bond_site_symmetry_2
S1 C2 1.781(3) 14_665
S1 C2 1.782(3) .
C1 O1 1.352(5) .
C1 C2 1.403(3) 12_565
C1 C2 1.403(3) .
O1 H5 0.73(6) .
C2 C3 1.373(4) .
C3 C5 1.389(4) .
C3 H1 0.9300 .
C4 C9A 1.402(17) .
C4 C9A 1.402(17) 12_565
C4 C5 1.538(7) .
C4 C8 1.569(10) .
C4 C8 1.569(10) 12_565
C4 C9B 1.746(19) 12_565
C4 C9B 1.746(19) .
C5 C3 1.389(4) 12_565
C6 O3 0.89(4) .
C6 C7 1.396(13) .
C6 O2 1.47(7) 12_565
C6 O2 1.47(7) 2
C6 O2 1.47(7) .
C6 O2 1.47(7) 11_655
C8 H2 0.9600 .
C8 H3 0.9600 .
C8 H4 0.9600 .
C9A C9A 0.71(3) 12_565

loop_
_geom_torsion_atom_site_label_1
_geom_torsion_atom_site_label_2
_geom_torsion_atom_site_label_3
_geom_torsion_atom_site_label_4
_geom_torsion
_geom_torsion_site_symmetry_1
_geom_torsion_site_symmetry_4
O1 C1 C2 C3 175.7(3) . .
C2 C1 C2 C3 -2.5(5) 12_565 .
O1 C1 C2 S1 -4.9(4) . .
C2 C1 C2 S1 176.81(14) 12_565 .
C2 S1 C2 C3 -86.8(3) 14_665 .
C2 S1 C2 C1 93.8(2) 14_665 .
C1 C2 C3 C5 -0.4(5) . .
S1 C2 C3 C5 -179.8(3) . .
C2 C3 C5 C3 3.3(6) . 12_565
C2 C3 C5 C4 -176.8(5) . .
C9A C4 C5 C3 -73.8(9) . .
C9A C4 C5 C3 -106.1(8) 12_565 .
C8 C4 C5 C3 36.2(9) . .
C8 C4 C5 C3 143.9(5) 12_565 .
C9B C4 C5 C3 -127.9(6) 12_565 .
C9B C4 C5 C3 -52.0(9) . .
C9A C4 C5 C3 106.1(8) . 12_565
C9A C4 C5 C3 73.8(9) 12_565 12_565
C8 C4 C5 C3 -143.9(5) . 12_565
C8 C4 C5 C3 -36.2(9) 12_565 12_565
C9B C4 C5 C3 52.0(9) 12_565 12_565
C9B C4 C5 C3 127.9(6) . 12_565
C5 C4 C9A C9A -96.7(4) . 12_565
C8 C4 C9A C9A 146.0(5) . 12_565
C8 C4 C9A C9A 40.7(5) 12_565 12_565
C9B C4 C9A C9A -8.5(10) 12_565 12_565
C9B C4 C9A C9A -162.9(19) . 12_565
